data_7020264
loop_
_publ_author_name
'Chesman, Anthony S. R.'
'Turner, David R.'
'Berry, Kevin J.'
'Chilton, Nicholas F.'
'Moubaraki, Boujemaa'
'Murray, Keith S.'
'Deacon, Glen B.'
'Batten, Stuart R.'

_publ_section_title
;
 Ln(III)2Mn(III)2 heterobimetallic &quot;butterfly&quot; complexes
 displaying antiferromagnetic coupling (Ln = Eu, Gd, Tb, Er).
;
_journal_issue 37
_journal_name_full 'Dalton transactions (Cambridge, England : 2003)'
_journal_page_first 11402
_journal_page_last 11412
_journal_paper_doi 10.1039/c2dt31144e
_journal_volume 41
_journal_year 2012
_chemical_formula_moiety 'C24 H16 Er2 Mn2 N24 O18, H2 O1, (C2 H3 N1)11'
_chemical_formula_sum 'C46 H51 Er2 Mn2 N35 O19'
_chemical_formula_weight 1842.62
_chemical_name_common '[Er2Mn2(ccnm)6(dcnm)2(H2O)2(O)2]'
_chemical_name_systematic
;
[Bis(aqua)hexakis(carbamoylcyanonitrosomethanido)bis
(dicyanonitrosomethanido)bis(oxo)dimanganese(III)dierbium
(III)].undecaacetonitrile.monohydrate
;
_space_group_IT_number 15
_symmetry_cell_setting monoclinic
_symmetry_space_group_name_Hall '-C 2yc'
_symmetry_space_group_name_H-M 'C 1 2/c 1'
_atom_sites_solution_hydrogens geom
_atom_sites_solution_primary direct
_atom_sites_solution_secondary difmap
_audit_creation_method SHELXL-97
_cell_angle_alpha 90.00
_cell_angle_beta 98.147(1)
_cell_angle_gamma 90.00
_cell_formula_units_Z 4
_cell_length_a 24.0111(4)
_cell_length_b 14.0491(3)
_cell_length_c 23.3703(4)
_cell_measurement_reflns_used 25279
_cell_measurement_temperature 123(1)
_cell_measurement_theta_max 27.50
_cell_measurement_theta_min 1.68
_cell_volume 7804.0(3)
_computing_cell_refinement 'DENZO-SMN (Otwinowski & Minor, 1997)'
_computing_data_collection 'Collect (Hooft, 1999)'
_computing_data_reduction 'DENZO-SMN (Otwinowski & Minor, 1997)'
_computing_molecular_graphics 'X-Seed (Barbour, 1999)'
_computing_publication_material 'CIFTAB (Sheldrick, 1997)'
_computing_structure_refinement 'SHELXL-97 (Sheldrick, 1997)'
_computing_structure_solution 'SHELXS-97 (Sheldrick, 1990)'
_diffrn_ambient_temperature 123(1)
_diffrn_measured_fraction_theta_full 0.993
_diffrn_measured_fraction_theta_max 0.993
_diffrn_measurement_device_type 'Nonius KappaCCD'
_diffrn_measurement_method 'phi and omega scans'
_diffrn_radiation_monochromator graphite
_diffrn_radiation_source 'fine-focus sealed tube'
_diffrn_radiation_type MoK\a
_diffrn_radiation_wavelength 0.71073
_diffrn_reflns_av_R_equivalents 0.1229
_diffrn_reflns_av_sigmaI/netI 0.0897
_diffrn_reflns_limit_h_max 23
_diffrn_reflns_limit_h_min -31
_diffrn_reflns_limit_k_max 16
_diffrn_reflns_limit_k_min -18
_diffrn_reflns_limit_l_max 30
_diffrn_reflns_limit_l_min -30
_diffrn_reflns_number 25279
_diffrn_reflns_theta_full 27.50
_diffrn_reflns_theta_max 27.50
_diffrn_reflns_theta_min 1.68
_exptl_absorpt_coefficient_mu 2.527
_exptl_absorpt_correction_T_max 0.6003
_exptl_absorpt_correction_T_min 0.4918
_exptl_absorpt_correction_type empirical
_exptl_absorpt_process_details SORTAV
_exptl_crystal_colour brown
_exptl_crystal_density_diffrn 1.568
_exptl_crystal_density_method 'not measured'
_exptl_crystal_description block
_exptl_crystal_F_000 3640
_exptl_crystal_size_max 0.30
_exptl_crystal_size_mid 0.30
_exptl_crystal_size_min 0.20
_refine_diff_density_max 3.230
_refine_diff_density_min -1.673
_refine_diff_density_rms 0.190
_refine_ls_extinction_coef none
_refine_ls_extinction_method SHELXL
_refine_ls_goodness_of_fit_ref 1.020
_refine_ls_hydrogen_treatment mixed
_refine_ls_matrix_type full
_refine_ls_number_parameters 494
_refine_ls_number_reflns 8902
_refine_ls_number_restraints 9
_refine_ls_restrained_S_all 1.020
_refine_ls_R_factor_all 0.0671
_refine_ls_R_factor_gt 0.0487
_refine_ls_shift/su_max 0.001
_refine_ls_shift/su_mean 0.000
_refine_ls_structure_factor_coef Fsqd
_refine_ls_weighting_details 'calc w=1/[\s^2^(Fo^2^)+(0.2000P)^2^+0.0000P] where P=(Fo^2^+2Fc^2^)/3'
_refine_ls_weighting_scheme calc
_refine_ls_wR_factor_gt 0.1292
_refine_ls_wR_factor_ref 0.1413
_reflns_number_gt 6859
_reflns_number_total 8902
_reflns_threshold_expression >2sigma(I)
_cod_data_source_file c2dt31144e.txt
_cod_data_source_block AC4482.CIF
_cod_depositor_comments
;
The following automatic conversions were performed:

'_exptl_absorpt_correction_type' value 'Empirical' changed to
'empirical' according to
/home/saulius/struct/CIF-dictionaries/cif_core.dic dictionary named
'cif_core.dic' version 2.4.2 from 2011-04-26.

Automatic conversion script
Id: cif_fix_values 1891 2012-01-12 08:04:46Z andrius 
;
_cod_original_sg_symbol_H-M C2/c
_cod_database_code 7020264

loop_
_symmetry_equiv_pos_as_xyz
'x, y, z'
'-x, y, -z+1/2'
'x+1/2, y+1/2, z'
'-x+1/2, y+1/2, -z+1/2'
'-x, -y, -z'
'x, -y, z-1/2'
'-x+1/2, -y+1/2, -z'
'x+1/2, -y+1/2, z-1/2'

loop_
_atom_site_label
_atom_site_type_symbol
_atom_site_fract_x
_atom_site_fract_y
_atom_site_fract_z
_atom_site_U_iso_or_equiv
_atom_site_adp_type
_atom_site_occupancy
_atom_site_symmetry_multiplicity
_atom_site_calc_flag
_atom_site_refinement_flags
_atom_site_disorder_assembly
_atom_site_disorder_group
Er1 Er 0.132479(8) 0.838128(16) 0.035954(8) 0.01703(9) Uani 1 1 d . . .
Mn1 Mn 0.24102(3) 0.79613(6) -0.05315(3) 0.01576(16) Uani 1 1 d . . .
O1 O 0.21980(13) 0.8075(3) 0.02043(13) 0.0161(7) Uani 1 1 d . . .
O2 O 0.11157(14) 0.7479(3) -0.05066(14) 0.0216(8) Uani 1 1 d . . .
O3 O 0.19814(13) 0.9111(3) -0.08201(13) 0.0209(7) Uani 1 1 d . . .
O4 O 0.06359(13) 0.9457(3) -0.00428(14) 0.0241(8) Uani 1 1 d . . .
O5 O 0.18565(14) 0.6097(3) 0.05059(15) 0.0234(8) Uani 1 1 d . . .
O6 O 0.04616(14) 0.7594(3) 0.04056(15) 0.0258(8) Uani 1 1 d . . .
O7 O 0.24160(13) 0.7383(3) 0.13145(13) 0.0218(8) Uani 1 1 d . . .
O8 O 0.09900(14) 0.8786(3) 0.12363(14) 0.0267(8) Uani 1 1 d . . .
O9 O 0.17341(10) 0.98584(14) 0.06660(6) 0.0289(8) Uani 1 1 d D . .
O10 O 0.0000 1.0182(4) -0.2500 0.0395(15) Uani 1 2 d SD . .
N1 N 0.15165(17) 0.7173(3) -0.07855(16) 0.0210(9) Uani 1 1 d . . .
N2 N 0.0476(2) 0.5490(5) -0.1035(3) 0.0570(17) Uani 1 1 d . . .
N3 N 0.2078(3) 0.5620(5) -0.1726(3) 0.0611(19) Uani 1 1 d . . .
N4 N 0.15566(16) 0.9284(3) -0.05362(16) 0.0184(8) Uani 1 1 d . . .
N5 N 0.1432(2) 1.1015(4) -0.1567(2) 0.0383(12) Uani 1 1 d . . .
N6 N 0.0369(2) 1.0766(4) -0.0564(2) 0.0407(13) Uani 1 1 d . . .
H6B H 0.0062 1.0823 -0.0402 0.049 Uiso 1 1 calc R . .
H6A H 0.0441 1.1179 -0.0827 0.049 Uiso 1 1 calc R . .
N7 N 0.13966(17) 0.6582(3) 0.05097(18) 0.0197(9) Uani 1 1 d . . .
N8 N 0.0906(3) 0.4328(5) 0.0694(4) 0.075(2) Uani 1 1 d . . .
N9 N -0.0057(2) 0.6309(4) 0.0552(2) 0.0407(13) Uani 1 1 d . . .
H9A H -0.0370 0.6643 0.0520 0.049 Uiso 1 1 calc R . .
H9B H -0.0065 0.5693 0.0619 0.049 Uiso 1 1 calc R . .
N10 N 0.19413(16) 0.7878(3) 0.12889(16) 0.0191(9) Uani 1 1 d . . .
N11 N 0.2377(2) 0.7815(5) 0.2757(2) 0.0503(16) Uani 1 1 d . . .
N12 N 0.10308(19) 0.8874(4) 0.22044(18) 0.0330(12) Uani 1 1 d . . .
H12B H 0.0701 0.9153 0.2187 0.040 Uiso 1 1 calc R . .
H12A H 0.1229 0.8748 0.2542 0.040 Uiso 1 1 calc R . .
N13 N 0.0215(3) 0.8853(5) -0.1568(3) 0.0678(19) Uani 1 1 d . . .
N14 N 0.3814(4) 1.2393(6) 0.0466(5) 0.139(5) Uani 1 1 d D . .
N15 N 0.3785(5) 1.1155(7) 0.2918(4) 0.094(3) Uani 1 1 d . . .
N16 N 0.1564(3) 1.0956(5) 0.1671(3) 0.0587(17) Uani 1 1 d . . .
N17 N 0.2470(4) 0.4196(8) -0.0116(4) 0.153(6) Uani 1 1 d D . .
N18 N -0.0257(3) 0.7871(8) 0.1627(4) 0.033(2) Uani 0.50 1 d PD A -1
C1 C 0.1394(2) 0.6391(4) -0.1090(2) 0.0291(12) Uani 1 1 d . . .
C2 C 0.0880(2) 0.5910(4) -0.1073(2) 0.0347(14) Uani 1 1 d . . .
C3 C 0.1792(3) 0.5992(5) -0.1437(3) 0.0375(14) Uani 1 1 d . . .
C4 C 0.12234(19) 0.9972(4) -0.07158(19) 0.0183(10) Uani 1 1 d . . .
C5 C 0.1330(2) 1.0548(4) -0.1187(2) 0.0220(11) Uani 1 1 d . . .
C6 C 0.0717(2) 1.0070(4) -0.0416(2) 0.0232(11) Uani 1 1 d . . .
C7 C 0.0928(2) 0.6131(4) 0.0555(2) 0.0238(11) Uani 1 1 d . . .
C8 C 0.0922(2) 0.5125(5) 0.0629(3) 0.0410(15) Uani 1 1 d . . .
C9 C 0.0424(2) 0.6731(4) 0.0500(2) 0.0260(12) Uani 1 1 d . . .
C10 C 0.1786(2) 0.8143(4) 0.1779(2) 0.0241(11) Uani 1 1 d . . .
C11 C 0.2114(2) 0.7950(5) 0.2325(2) 0.0346(14) Uani 1 1 d . . .
C12 C 0.1232(2) 0.8641(4) 0.1716(2) 0.0270(12) Uani 1 1 d . . .
C13 C -0.0016(3) 0.8406(5) -0.1282(3) 0.0492(19) Uani 1 1 d . . .
C14 C -0.0313(3) 0.7856(7) -0.0907(3) 0.071(3) Uani 1 1 d . . .
H14A H -0.0456 0.7272 -0.1105 0.107 Uiso 1 1 calc R . .
H14B H -0.0628 0.8229 -0.0802 0.107 Uiso 1 1 calc R . .
H14C H -0.0057 0.7691 -0.0556 0.107 Uiso 1 1 calc R . .
C15 C 0.3616(4) 1.2014(9) 0.0876(6) 0.105(5) Uani 1 1 d . . .
C16 C 0.3345(6) 1.1536(7) 0.1322(4) 0.099(4) Uani 1 1 d D . .
H16A H 0.2975 1.1823 0.1338 0.149 Uiso 1 1 calc R . .
H16B H 0.3580 1.1607 0.1698 0.149 Uiso 1 1 calc R . .
H16C H 0.3299 1.0858 0.1228 0.149 Uiso 1 1 calc R . .
C17 C 0.3414(5) 1.0708(7) 0.2992(4) 0.073(3) Uani 1 1 d . . .
C18 C 0.2926(5) 1.0133(7) 0.3092(4) 0.090(3) Uani 1 1 d . . .
H18A H 0.2580 1.0491 0.2969 0.135 Uiso 1 1 calc R . .
H18B H 0.2952 0.9983 0.3505 0.135 Uiso 1 1 calc R . .
H18C H 0.2921 0.9540 0.2870 0.135 Uiso 1 1 calc R . .
C19 C 0.1510(3) 1.1248(5) 0.2111(3) 0.0438(16) Uani 1 1 d . . .
C20 C 0.1449(4) 1.1634(6) 0.2680(3) 0.069(3) Uani 1 1 d . . .
H20A H 0.1209 1.2201 0.2633 0.103 Uiso 1 1 calc R . .
H20B H 0.1820 1.1805 0.2884 0.103 Uiso 1 1 calc R . .
H20C H 0.1277 1.1153 0.2903 0.103 Uiso 1 1 calc R . .
C21 C 0.2348(4) 0.3687(8) 0.0285(5) 0.085(3) Uani 1 1 d . . .
C22 C 0.2105(4) 0.3131(8) 0.0728(4) 0.086(3) Uani 1 1 d D . .
H22A H 0.1808 0.3504 0.0871 0.129 Uiso 1 1 calc R . .
H22B H 0.2400 0.2984 0.1050 0.129 Uiso 1 1 calc R . .
H22C H 0.1945 0.2537 0.0557 0.129 Uiso 1 1 calc R . .
C23 C -0.0086(5) 0.7604(9) 0.2089(4) 0.063(6) Uani 0.50 1 d PD A -1
C24 C 0.0136(12) 0.7235(17) 0.2699(6) 0.133(16) Uani 0.50 1 d PD A -1
H24A H 0.0305 0.6604 0.2670 0.199 Uiso 0.50 1 calc PR A -1
H24B H -0.0175 0.7190 0.2927 0.199 Uiso 0.50 1 calc PR A -1
H24C H 0.0421 0.7675 0.2888 0.199 Uiso 0.50 1 calc PR A -1
H9OA H 0.1985 1.0219 0.0550 0.098 Uiso 1 1 d D . .
H9OB H 0.1674 1.0043 0.1003 0.128 Uiso 1 1 d D . .
H10O H 0.003(3) 0.986(4) -0.2184(14) 0.04(2) Uiso 1 1 d D . .

loop_
_atom_site_aniso_label
_atom_site_aniso_U_11
_atom_site_aniso_U_22
_atom_site_aniso_U_33
_atom_site_aniso_U_23
_atom_site_aniso_U_13
_atom_site_aniso_U_12
Er1 0.01291(13) 0.02249(15) 0.01721(13) 0.00067(8) 0.00734(8) 0.00270(9)
Mn1 0.0120(3) 0.0216(4) 0.0149(3) 0.0004(3) 0.0063(3) 0.0034(3)
O1 0.0119(15) 0.0241(18) 0.0140(14) 0.0014(13) 0.0075(12) 0.0028(14)
O2 0.0152(16) 0.030(2) 0.0200(16) -0.0025(15) 0.0053(13) 0.0012(15)
O3 0.0166(16) 0.028(2) 0.0205(16) 0.0028(14) 0.0096(13) 0.0063(15)
O4 0.0143(16) 0.032(2) 0.0277(17) 0.0092(16) 0.0107(14) 0.0083(16)
O5 0.0167(16) 0.022(2) 0.0327(19) 0.0030(15) 0.0081(14) 0.0015(15)
O6 0.0163(17) 0.033(2) 0.0305(19) 0.0032(17) 0.0117(14) -0.0005(17)
O7 0.0158(16) 0.032(2) 0.0198(16) 0.0002(15) 0.0086(13) 0.0061(15)
O8 0.0205(17) 0.039(2) 0.0223(17) 0.0014(17) 0.0104(14) 0.0073(17)
O9 0.032(2) 0.026(2) 0.0296(18) -0.0040(16) 0.0094(16) -0.0014(18)
O10 0.032(3) 0.035(4) 0.054(4) 0.000 0.016(3) 0.000
N1 0.018(2) 0.031(3) 0.0155(18) -0.0002(17) 0.0059(16) -0.0005(19)
N2 0.039(3) 0.051(4) 0.086(4) -0.018(3) 0.023(3) -0.021(3)
N3 0.056(4) 0.056(4) 0.080(4) -0.039(3) 0.040(3) -0.022(3)
N4 0.0164(19) 0.023(2) 0.0171(18) -0.0013(16) 0.0071(15) 0.0022(18)
N5 0.034(3) 0.044(3) 0.037(3) 0.010(2) 0.006(2) 0.004(3)
N6 0.037(3) 0.035(3) 0.057(3) 0.022(3) 0.030(3) 0.018(2)
N7 0.0145(19) 0.027(2) 0.0188(18) 0.0015(16) 0.0073(16) 0.0035(17)
N8 0.042(4) 0.030(4) 0.155(7) 0.008(4) 0.019(4) 0.001(3)
N9 0.021(2) 0.041(3) 0.064(3) -0.008(3) 0.017(2) -0.006(2)
N10 0.0138(18) 0.025(2) 0.0201(19) 0.0001(17) 0.0068(15) 0.0039(18)
N11 0.043(3) 0.083(5) 0.025(2) -0.007(3) 0.003(2) 0.022(3)
N12 0.030(2) 0.052(3) 0.020(2) 0.000(2) 0.0121(19) 0.010(2)
N13 0.075(5) 0.067(5) 0.061(4) 0.017(4) 0.006(4) -0.015(4)
N14 0.079(6) 0.070(6) 0.297(15) -0.054(8) 0.126(8) -0.028(5)
N15 0.116(8) 0.079(7) 0.087(6) 0.005(5) 0.014(6) 0.011(6)
N16 0.063(4) 0.058(4) 0.057(4) -0.029(3) 0.016(3) -0.009(3)
N17 0.163(10) 0.219(13) 0.101(7) -0.101(8) 0.101(7) -0.144(10)
N18 0.027(5) 0.042(6) 0.032(5) 0.008(5) 0.008(4) 0.013(5)
C1 0.026(3) 0.037(3) 0.026(3) -0.005(2) 0.011(2) -0.008(3)
C2 0.034(3) 0.035(3) 0.038(3) -0.009(3) 0.012(3) -0.003(3)
C3 0.037(3) 0.034(3) 0.044(3) -0.015(3) 0.012(3) -0.010(3)
C4 0.017(2) 0.020(3) 0.020(2) -0.0001(19) 0.0077(18) 0.002(2)
C5 0.021(2) 0.025(3) 0.021(2) 0.002(2) 0.0082(19) 0.005(2)
C6 0.019(2) 0.022(3) 0.030(3) 0.003(2) 0.009(2) 0.004(2)
C7 0.020(2) 0.025(3) 0.028(3) 0.001(2) 0.010(2) -0.002(2)
C8 0.024(3) 0.029(3) 0.071(4) 0.000(3) 0.010(3) -0.001(3)
C9 0.015(2) 0.037(3) 0.027(3) -0.001(2) 0.007(2) -0.003(2)
C10 0.021(2) 0.030(3) 0.023(2) -0.006(2) 0.011(2) 0.003(2)
C11 0.028(3) 0.052(4) 0.027(3) -0.005(3) 0.014(2) 0.012(3)
C12 0.022(2) 0.033(3) 0.028(3) 0.001(2) 0.011(2) 0.002(2)
C13 0.045(4) 0.049(5) 0.049(4) 0.007(3) -0.006(3) -0.009(3)
C14 0.046(4) 0.093(7) 0.069(5) 0.039(5) -0.012(4) -0.024(5)
C15 0.042(5) 0.081(8) 0.183(13) -0.059(9) -0.018(6) 0.014(5)
C16 0.151(12) 0.073(7) 0.083(7) 0.004(5) 0.047(8) -0.012(7)
C17 0.120(9) 0.048(5) 0.051(5) -0.005(4) 0.010(5) 0.009(6)
C18 0.138(10) 0.073(7) 0.058(5) -0.021(5) 0.010(6) -0.008(7)
C19 0.042(4) 0.043(4) 0.048(4) -0.012(3) 0.013(3) -0.010(3)
C20 0.076(6) 0.081(7) 0.055(5) -0.022(4) 0.030(4) -0.023(5)
C21 0.064(6) 0.096(8) 0.086(7) -0.041(6) -0.015(5) 0.021(6)
C22 0.060(6) 0.131(9) 0.070(6) 0.020(6) 0.019(5) 0.023(6)
C23 0.015(7) 0.049(11) 0.127(16) -0.018(11) 0.017(10) -0.009(8)
C24 0.06(2) 0.13(2) 0.22(5) 0.11(3) 0.07(2) 0.062(17)

loop_
_atom_type_symbol
_atom_type_description
_atom_type_scat_dispersion_real
_atom_type_scat_dispersion_imag
_atom_type_scat_source
C C 0.0033 0.0016 'International Tables Vol C Tables 4.2.6.8 and 6.1.1.4'
H H 0.0000 0.0000 'International Tables Vol C Tables 4.2.6.8 and 6.1.1.4'
N N 0.0061 0.0033 'International Tables Vol C Tables 4.2.6.8 and 6.1.1.4'
O O 0.0106 0.0060 'International Tables Vol C Tables 4.2.6.8 and 6.1.1.4'
Mn Mn 0.3368 0.7283 'International Tables Vol C Tables 4.2.6.8 and 6.1.1.4'
Er Er -0.2586 4.9576 'International Tables Vol C Tables 4.2.6.8 and 6.1.1.4'

loop_
_geom_angle_atom_site_label_1
_geom_angle_atom_site_label_2
_geom_angle_atom_site_label_3
_geom_angle
_geom_angle_site_symmetry_1
_geom_angle_site_symmetry_3
O1 Er1 O4 133.67(11) . .
O1 Er1 O9 81.85(11) . .
O4 Er1 O9 78.12(12) . .
O1 Er1 O6 140.42(13) . .
O4 Er1 O6 75.28(12) . .
O9 Er1 O6 136.57(10) . .
O1 Er1 O8 129.10(12) . .
O4 Er1 O8 83.43(12) . .
O9 Er1 O8 72.87(10) . .
O6 Er1 O8 70.52(13) . .
O1 Er1 O2 81.25(11) . .
O4 Er1 O2 87.17(12) . .
O9 Er1 O2 138.92(9) . .
O6 Er1 O2 73.09(11) . .
O8 Er1 O2 143.60(12) . .
O1 Er1 N10 68.75(11) . .
O4 Er1 N10 144.53(12) . .
O9 Er1 N10 79.56(12) . .
O6 Er1 N10 103.80(12) . .
O8 Er1 N10 63.74(12) . .
O2 Er1 N10 127.14(12) . .
O1 Er1 N7 77.50(12) . .
O4 Er1 N7 136.50(13) . .
O9 Er1 N7 144.11(12) . .
O6 Er1 N7 64.76(13) . .
O8 Er1 N7 98.20(13) . .
O2 Er1 N7 65.90(13) . .
N10 Er1 N7 65.73(14) . .
O1 Er1 N4 69.18(12) . .
O4 Er1 N4 64.96(11) . .
O9 Er1 N4 71.67(10) . .
O6 Er1 N4 123.99(12) . .
O8 Er1 N4 136.28(13) . .
O2 Er1 N4 67.35(12) . .
N10 Er1 N4 131.52(12) . .
N7 Er1 N4 125.50(13) . .
O1 Er1 Mn1 26.18(9) . 7_565
O4 Er1 Mn1 159.16(8) . 7_565
O9 Er1 Mn1 96.89(7) . 7_565
O6 Er1 Mn1 119.20(9) . 7_565
O8 Er1 Mn1 114.74(9) . 7_565
O2 Er1 Mn1 83.52(8) . 7_565
N10 Er1 Mn1 51.09(8) . 7_565
N7 Er1 Mn1 54.45(9) . 7_565
N4 Er1 Mn1 94.22(9) . 7_565
O1 Mn1 O1 82.81(15) 7_565 .
O1 Mn1 O3 175.38(13) 7_565 .
O1 Mn1 O3 92.72(14) . .
O1 Mn1 O7 91.64(14) 7_565 7_565
O1 Mn1 O7 170.26(16) . 7_565
O3 Mn1 O7 92.95(13) . 7_565
O1 Mn1 O5 96.00(14) 7_565 7_565
O1 Mn1 O5 104.23(14) . 7_565
O3 Mn1 O5 83.92(13) . 7_565
O7 Mn1 O5 84.25(14) 7_565 7_565
O1 Mn1 N1 97.12(15) 7_565 .
O1 Mn1 N1 85.20(13) . .
O3 Mn1 N1 83.63(14) . .
O7 Mn1 N1 87.57(13) 7_565 .
O5 Mn1 N1 164.71(14) 7_565 .
O1 Mn1 Mn1 41.80(9) 7_565 7_565
O1 Mn1 Mn1 41.02(10) . 7_565
O3 Mn1 Mn1 133.72(9) . 7_565
O7 Mn1 Mn1 132.92(11) 7_565 7_565
O5 Mn1 Mn1 103.55(10) 7_565 7_565
N1 Mn1 Mn1 91.48(10) . 7_565
O1 Mn1 Er1 32.17(9) 7_565 7_565
O1 Mn1 Er1 106.36(10) . 7_565
O3 Mn1 Er1 150.07(9) . 7_565
O7 Mn1 Er1 71.82(10) 7_565 7_565
O5 Mn1 Er1 69.35(9) 7_565 7_565
N1 Mn1 Er1 120.07(11) . 7_565
Mn1 Mn1 Er1 68.25(3) 7_565 7_565
Mn1 O1 Mn1 97.19(15) 7_565 .
Mn1 O1 Er1 121.65(15) 7_565 .
Mn1 O1 Er1 123.65(16) . .
N1 O2 Er1 121.1(3) . .
N4 O3 Mn1 112.4(3) . .
C6 O4 Er1 123.4(3) . .
N7 O5 Mn1 111.3(3) . 7_565
C9 O6 Er1 123.5(3) . .
N10 O7 Mn1 112.0(3) . 7_565
C12 O8 Er1 125.9(3) . .
O2 N1 C1 114.7(4) . .
O2 N1 Mn1 114.7(3) . .
C1 N1 Mn1 129.6(3) . .
C4 N4 O3 117.7(4) . .
C4 N4 Er1 116.0(3) . .
O3 N4 Er1 126.3(3) . .
O5 N7 C7 119.2(4) . .
O5 N7 Er1 124.0(3) . .
C7 N7 Er1 116.6(3) . .
C10 N10 O7 117.3(4) . .
C10 N10 Er1 117.7(3) . .
O7 N10 Er1 125.0(3) . .
N1 C1 C2 120.8(5) . .
N1 C1 C3 120.6(5) . .
C2 C1 C3 118.6(5) . .
N2 C2 C1 176.4(7) . .
N3 C3 C1 174.7(6) . .
N4 C4 C5 120.6(4) . .
N4 C4 C6 115.2(4) . .
C5 C4 C6 124.0(4) . .
N5 C5 C4 178.1(6) . .
O4 C6 N6 122.8(4) . .
O4 C6 C4 118.5(4) . .
N6 C6 C4 118.6(4) . .
N7 C7 C8 120.8(5) . .
N7 C7 C9 115.1(5) . .
C8 C7 C9 124.0(5) . .
N8 C8 C7 178.2(7) . .
O6 C9 N9 122.9(5) . .
O6 C9 C7 119.9(5) . .
N9 C9 C7 117.1(5) . .
N10 C10 C11 122.7(5) . .
N10 C10 C12 114.1(4) . .
C11 C10 C12 123.2(4) . .
N11 C11 C10 178.6(8) . .
O8 C12 N12 124.6(5) . .
O8 C12 C10 118.4(5) . .
N12 C12 C10 117.0(5) . .
N13 C13 C14 178.5(10) . .
N14 C15 C16 175.1(12) . .
N15 C17 C18 179.3(12) . .
N16 C19 C20 179.0(8) . .
N17 C21 C22 170.4(11) . .
N18 C23 C24 179.2(10) . .

loop_
_geom_bond_atom_site_label_1
_geom_bond_atom_site_label_2
_geom_bond_distance
_geom_bond_site_symmetry_2
Er1 O1 2.220(3) .
Er1 O4 2.338(3) .
Er1 O9 2.3634(6) .
Er1 O6 2.365(3) .
Er1 O8 2.374(3) .
Er1 O2 2.381(3) .
Er1 N10 2.549(4) .
Er1 N7 2.555(4) .
Er1 N4 2.575(4) .
Er1 Mn1 3.5495(7) 7_565
Mn1 O1 1.840(3) 7_565
Mn1 O1 1.868(3) .
Mn1 O3 1.982(3) .
Mn1 O7 1.993(3) 7_565
Mn1 O5 2.197(3) 7_565
Mn1 N1 2.413(4) .
Mn1 Mn1 2.7811(14) 7_565
Mn1 Er1 3.5495(7) 7_565
O1 Mn1 1.840(3) 7_565
O2 N1 1.309(5) .
O3 N4 1.316(5) .
O4 C6 1.260(6) .
O5 N7 1.299(5) .
O5 Mn1 2.197(3) 7_565
O6 C9 1.239(6) .
O7 N10 1.330(5) .
O7 Mn1 1.993(3) 7_565
O8 C12 1.205(6) .
N1 C1 1.320(7) .
N2 C2 1.150(8) .
N3 C3 1.155(7) .
N4 C4 1.287(6) .
N5 C5 1.157(7) .
N6 C6 1.299(7) .
N7 C7 1.309(6) .
N8 C8 1.132(9) .
N9 C9 1.320(7) .
N10 C10 1.308(6) .
N11 C11 1.127(7) .
N12 C12 1.341(6) .
N13 C13 1.119(9) .
N14 C15 1.248(16) .
N15 C17 1.122(13) .
N16 C19 1.133(8) .
N17 C21 1.245(14) .
N18 C23 1.16002(10) .
C1 C2 1.413(8) .
C1 C3 1.449(8) .
C4 C5 1.419(7) .
C4 C6 1.494(6) .
C7 C8 1.424(8) .
C7 C9 1.465(7) .
C10 C11 1.428(8) .
C10 C12 1.493(7) .
C13 C14 1.433(10) .
C15 C16 1.467(15) .
C17 C18 1.470(15) .
C19 C20 1.461(9) .
C21 C22 1.483(14) .
C23 C24 1.54002(12) .

loop_
_geom_hbond_atom_site_label_D
_geom_hbond_atom_site_label_H
_geom_hbond_atom_site_label_A
_geom_hbond_distance_DH
_geom_hbond_distance_HA
_geom_hbond_distance_DA
_geom_hbond_angle_DHA
_geom_hbond_site_symmetry_A
N12 H12B O10 0.88 2.14 2.975(5) 157.6 5_575
N12 H12A N5 0.88 2.10 2.901(7) 151.5 6_576
N6 H6B O4 0.88 2.13 2.984(5) 163.6 5_575
N6 H6A N18 0.88 2.29 3.119(10) 157.0 5_575
O9 H9OA N17 0.86 1.95 2.787(7) 164.8 7_565
N9 H9B N2 0.88 2.22 2.998(8) 146.6 5_565
O10 H10O N13 0.86 2.023(18) 2.859(8) 164(6) .
O9 H9OB N16 0.86 2.07 2.886(6) 159.2 .
